data_2203638
loop_
_publ_author_name
'Amador, Patricia'
'Flores, Henoc'
'Bern\`es, Sylvain'

_publ_section_title
;
 <small>D</small>-Galactono-1,4-lactone: a case of wrong absolute
 configuration surviving three decades
;
_journal_issue 5
_journal_name_full 'Acta Crystallographica Section E'
_journal_page_first o904
_journal_page_last o906
_journal_paper_doi 10.1107/S1600536804009882
_journal_volume 60
_journal_year 2004
_chemical_formula_iupac 'C6 H10 O6'
_chemical_formula_moiety 'C6 H10 O6'
_chemical_formula_sum 'C6 H10 O6'
_chemical_formula_weight 178.14
_chemical_melting_point 410.32
_chemical_name_common D-Galactono-1,4-lactone
_chemical_name_systematic 'D-Galactonic 1,4-lactone'
_space_group_IT_number 19
_symmetry_cell_setting orthorhombic
_symmetry_space_group_name_Hall 'P 2ac 2ab'
_symmetry_space_group_name_H-M 'P 21 21 21'
_atom_sites_solution_hydrogens difmap
_atom_sites_solution_primary direct
_atom_sites_solution_secondary difmap
_audit_creation_method SHELXTL-Plus
_cell_angle_alpha 90.00
_cell_angle_beta 90.00
_cell_angle_gamma 90.00
_cell_formula_units_Z 4
_cell_length_a 6.4818(6)
_cell_length_b 10.6714(8)
_cell_length_c 10.9799(11)
_cell_measurement_reflns_used 78
_cell_measurement_temperature 296.0(10)
_cell_measurement_theta_max 13.79
_cell_measurement_theta_min 4.85
_cell_volume 759.48(12)
_computing_cell_refinement XSCANS"
_computing_data_collection 'XSCANS (Siemens, 1996)'
_computing_data_reduction XSCANS
_computing_molecular_graphics 'SHELXTL-Plus and MERCURY (CCDC, 2004)'
_computing_publication_material SHELXTL-Plus
_computing_structure_refinement SHELXTL-Plus
_computing_structure_solution 'SHELXTL-Plus (Sheldrick, 1998)'
_diffrn_ambient_temperature 296.0(10)
_diffrn_measured_fraction_theta_full 0.999
_diffrn_measured_fraction_theta_max 0.999
_diffrn_measurement_device_type 'Bruker P4'
_diffrn_measurement_method \w
_diffrn_radiation_monochromator graphite
_diffrn_radiation_type MoK\a
_diffrn_radiation_wavelength 0.71073
_diffrn_reflns_av_R_equivalents 0.0321
_diffrn_reflns_av_sigmaI/netI 0.0154
_diffrn_reflns_limit_h_max 10
_diffrn_reflns_limit_h_min -10
_diffrn_reflns_limit_k_max 17
_diffrn_reflns_limit_k_min -17
_diffrn_reflns_limit_l_max 17
_diffrn_reflns_limit_l_min -17
_diffrn_reflns_number 13164
_diffrn_reflns_theta_full 34.99
_diffrn_reflns_theta_max 34.99
_diffrn_reflns_theta_min 2.66
_diffrn_standards_decay_% 3.85
_diffrn_standards_interval_count 97
_diffrn_standards_number 3
_exptl_absorpt_coefficient_mu 0.142
_exptl_absorpt_correction_type none
_exptl_crystal_colour colorless
_exptl_crystal_density_diffrn 1.558
_exptl_crystal_density_method 'not measured'
_exptl_crystal_description irregular
_exptl_crystal_F_000 376
_exptl_crystal_size_max 0.60
_exptl_crystal_size_mid 0.44
_exptl_crystal_size_min 0.40
_refine_diff_density_max 0.253
_refine_diff_density_min -0.156
_refine_ls_extinction_coef 0.040(5)
_refine_ls_extinction_expression Fc^*^=kFc[1+0.001xFc^2^\l^3^/sin(2\q)]^-1/4^
_refine_ls_extinction_method SHELXTL-Plus
_refine_ls_goodness_of_fit_ref 1.041
_refine_ls_hydrogen_treatment refall
_refine_ls_matrix_type full
_refine_ls_number_parameters 150
_refine_ls_number_reflns 1925
_refine_ls_number_restraints 0
_refine_ls_restrained_S_all 1.041
_refine_ls_R_factor_all 0.0287
_refine_ls_R_factor_gt 0.0266
_refine_ls_shift/su_max 0.000
_refine_ls_shift/su_mean 0.000
_refine_ls_structure_factor_coef Fsqd
_refine_ls_weighting_details 'calc w = 1/[\s^2^(Fo^2^)+(0.0489P)^2^+0.0364P] where P = (Fo^2^+2Fc^2^)/3'
_refine_ls_weighting_scheme calc
_refine_ls_wR_factor_gt 0.0744
_refine_ls_wR_factor_ref 0.0763
_reflns_number_gt 1826
_reflns_number_total 1925
_reflns_threshold_expression I>2\s(I)
_cod_data_source_file na6315.cif
_cod_data_source_block I
_cod_depositor_comments
;
The following automatic conversions were performed:
'_symmetry_cell_setting' value 'Orthorhombic' changed to 'orthorhombic'
according to '/home/saulius/struct/CIF-dictionaries/cif_core.dic'
dictionary named 'cif_core.dic' version 2.4.1 from 2010-06-29.

Automatic conversion script
Id: cif_fix_enum 1527 2010-12-29 10:47:43Z saulius 

The following automatic conversions were performed:

'_symmetry_cell_setting' value 'Orthorhombic' changed to
'orthorhombic' according to
/home/saulius/struct/CIF-dictionaries/cif_core.dic dictionary named
'cif_core.dic' version 2.4.1 from 2010-06-29.

Automatic conversion script
Id: cif_fix_values 1715 2011-07-08 13:25:40Z adriana 
;
_cod_database_code 2203638
_cod_database_fobs_code 2203638

loop_
_symmetry_equiv_pos_as_xyz
'x, y, z'
'-x+1/2, -y, z+1/2'
'-x, y+1/2, -z+1/2'
'x+1/2, -y+1/2, -z'

loop_
_atom_site_label
_atom_site_fract_x
_atom_site_fract_y
_atom_site_fract_z
_atom_site_U_iso_or_equiv
_atom_site_adp_type
_atom_site_calc_flag
_atom_site_occupancy
_atom_site_type_symbol
C1 0.27602(14) 0.26430(8) 0.52894(8) 0.02697(15) Uani d 1 C
O1 0.29712(15) 0.20628(8) 0.43583(7) 0.03785(18) Uani d 1 O
C2 0.27228(14) 0.40649(8) 0.54496(7) 0.02506(14) Uani d 1 C
H2A 0.132(3) 0.4328(15) 0.5344(14) 0.032(3) Uiso d 1 H
O2 0.40508(13) 0.46966(7) 0.46469(6) 0.03151(15) Uani d 1 O
H2 0.357(4) 0.4631(17) 0.3893(17) 0.054(5) Uiso d 1 H
C3 0.33387(13) 0.41905(8) 0.67820(7) 0.02390(14) Uani d 1 C
H3A 0.481(2) 0.4080(13) 0.6844(13) 0.025(3) Uiso d 1 H
O3 0.26256(13) 0.52813(6) 0.73765(6) 0.03167(15) Uani d 1 O
H3 0.342(3) 0.5914(15) 0.7190(14) 0.036(4) Uiso d 1 H
C4 0.22801(14) 0.30374(7) 0.73193(8) 0.02469(14) Uani d 1 C
H4A 0.086(2) 0.3214(14) 0.7409(14) 0.032(3) Uiso d 1 H
O4 0.25384(13) 0.20820(6) 0.63823(6) 0.03028(14) Uani d 1 O
C5 0.31170(14) 0.25503(8) 0.85223(8) 0.02512(15) Uani d 1 C
H5A 0.291(3) 0.3218(12) 0.9088(14) 0.028(3) Uiso d 1 H
O5 0.52572(12) 0.22701(7) 0.84374(7) 0.03124(15) Uani d 1 O
H5 0.597(4) 0.285(2) 0.8777(19) 0.064(6) Uiso d 1 H
C6 0.19322(18) 0.13917(10) 0.89266(10) 0.03350(19) Uani d 1 C
H6A 0.239(3) 0.0688(14) 0.8425(14) 0.035(4) Uiso d 1 H
H6B 0.043(3) 0.1557(16) 0.8824(17) 0.046(5) Uiso d 1 H
O6 0.23177(17) 0.10913(8) 1.01678(8) 0.0421(2) Uani d 1 O
H6 0.344(4) 0.065(2) 1.0261(19) 0.062(6) Uiso d 1 H

loop_
_atom_site_aniso_label
_atom_site_aniso_U_11
_atom_site_aniso_U_22
_atom_site_aniso_U_33
_atom_site_aniso_U_12
_atom_site_aniso_U_13
_atom_site_aniso_U_23
C1 0.0261(3) 0.0287(3) 0.0261(3) -0.0007(3) -0.0029(3) -0.0035(3)
O1 0.0418(4) 0.0404(4) 0.0313(3) -0.0027(3) 0.0003(3) -0.0124(3)
C2 0.0260(3) 0.0266(3) 0.0227(3) 0.0003(3) -0.0015(3) 0.0004(3)
O2 0.0377(3) 0.0355(3) 0.0214(2) -0.0070(3) -0.0015(3) 0.0029(2)
C3 0.0277(3) 0.0225(3) 0.0215(3) -0.0002(3) 0.0008(3) -0.0004(2)
O3 0.0433(4) 0.0228(2) 0.0289(3) -0.0021(3) 0.0095(3) -0.0025(2)
C4 0.0267(3) 0.0231(3) 0.0243(3) -0.0008(3) -0.0010(3) 0.0001(2)
O4 0.0396(4) 0.0236(2) 0.0276(3) -0.0024(3) -0.0045(3) -0.0025(2)
C5 0.0288(3) 0.0222(3) 0.0244(3) 0.0016(3) -0.0001(3) 0.0002(3)
O5 0.0288(3) 0.0281(3) 0.0367(3) 0.0025(2) -0.0051(3) -0.0044(3)
C6 0.0352(4) 0.0311(4) 0.0342(4) -0.0014(4) 0.0029(4) 0.0073(3)
O6 0.0525(5) 0.0400(4) 0.0337(4) 0.0194(4) 0.0146(3) 0.0120(3)

loop_
_atom_type_symbol
_atom_type_description
_atom_type_scat_dispersion_real
_atom_type_scat_dispersion_imag
_atom_type_scat_source
C C 0.0033 0.0016 'International Tables Vol C Tables 4.2.6.8 and 6.1.1.4'
H H 0.0000 0.0000 'International Tables Vol C Tables 4.2.6.8 and 6.1.1.4'
O O 0.0106 0.0060 'International Tables Vol C Tables 4.2.6.8 and 6.1.1.4'

loop_
_geom_angle_atom_site_label_1
_geom_angle_atom_site_label_2
_geom_angle_atom_site_label_3
_geom_angle
_geom_angle_publ_flag
O1 C1 O4 122.67(8) yes
O1 C1 C2 127.65(9) yes
O4 C1 C2 109.68(7) yes
O2 C2 C3 113.59(7) yes
O2 C2 C1 113.25(7) yes
C3 C2 C1 101.18(6) yes
O2 C2 H2A 111.3(9) no
C3 C2 H2A 109.8(9) no
C1 C2 H2A 107.0(10) no
C2 O2 H2 109.5(14) no
O3 C3 C2 115.52(7) yes
O3 C3 C4 109.79(7) yes
C2 C3 C4 100.51(7) yes
O3 C3 H3A 113.1(8) no
C2 C3 H3A 108.5(8) no
C4 C3 H3A 108.6(8) no
C3 O3 H3 109.6(10) no
O4 C4 C5 109.46(7) yes
O4 C4 C3 103.84(7) yes
C5 C4 C3 116.80(7) yes
O4 C4 H4A 108.9(9) no
C5 C4 H4A 109.0(9) no
C3 C4 H4A 108.5(9) no
C1 O4 C4 109.25(6) yes
O5 C5 C4 111.30(8) yes
O5 C5 C6 109.91(8) yes
C4 C5 C6 110.57(8) yes
O5 C5 H5A 109.7(10) no
C4 C5 H5A 105.1(9) no
C6 C5 H5A 110.2(9) no
C5 O5 H5 110.4(16) no
O6 C6 C5 111.97(9) yes
O6 C6 H6A 108.3(9) no
C5 C6 H6A 107.8(9) no
O6 C6 H6B 108.7(11) no
C5 C6 H6B 108.4(10) no
H6A C6 H6B 111.6(14) no
C6 O6 H6 112.4(13) no

loop_
_geom_bond_atom_site_label_1
_geom_bond_atom_site_label_2
_geom_bond_distance
_geom_bond_publ_flag
C1 O1 1.2031(11) yes
C1 O4 1.3487(11) yes
C1 C2 1.5278(12) yes
C2 O2 1.4043(11) yes
C2 C3 1.5223(12) yes
C2 H2A 0.957(16) no
O2 H2 0.89(2) no
C3 O3 1.4124(10) yes
C3 C4 1.5274(12) yes
C3 H3A 0.966(15) no
O3 H3 0.872(17) no
C4 O4 1.4581(10) yes
C4 C5 1.5196(12) yes
C4 H4A 0.946(16) no
C5 O5 1.4221(12) yes
C5 C6 1.5217(13) yes
C5 H5A 0.955(14) no
O5 H5 0.86(2) no
C6 O6 1.4221(14) yes
C6 H6A 0.978(15) no
C6 H6B 0.99(2) no
O6 H6 0.88(2) no

loop_
_geom_hbond_atom_site_label_D
_geom_hbond_atom_site_label_H
_geom_hbond_atom_site_label_A
_geom_hbond_site_symmetry_A
_geom_hbond_distance_DH
_geom_hbond_distance_HA
_geom_hbond_distance_DA
_geom_hbond_angle_DHA
_geom_hbond_publ_flag
O2 H2 O3 2_564 0.89(2) 1.84(2) 2.7195(10) 171.4(18) yes
O3 H3 O5 3_656 0.872(17) 1.818(17) 2.6807(10) 169.3(16) yes
O5 H5 O6 4_557 0.86(2) 1.84(2) 2.6809(11) 167(2) yes
O6 H6 O2 3_646 0.88(2) 1.92(2) 2.7923(12) 176(2) yes

loop_
_geom_torsion_atom_site_label_1
_geom_torsion_atom_site_label_2
_geom_torsion_atom_site_label_3
_geom_torsion_atom_site_label_4
_geom_torsion
_geom_torsion_publ_flag
O1 C1 C2 O2 -34.82(14) no
O4 C1 C2 O2 144.45(8) no
O1 C1 C2 C3 -156.76(10) no
O4 C1 C2 C3 22.52(9) no
O2 C2 C3 O3 84.63(9) no
C1 C2 C3 O3 -153.67(7) no
O2 C2 C3 C4 -157.33(7) no
C1 C2 C3 C4 -35.63(8) no
O3 C3 C4 O4 160.09(7) no
C2 C3 C4 O4 37.92(8) no
O3 C3 C4 C5 -79.32(9) no
C2 C3 C4 C5 158.50(7) no
O1 C1 O4 C4 -178.98(9) no
C2 C1 O4 C4 1.70(10) no
C5 C4 O4 C1 -150.84(8) no
C3 C4 O4 C1 -25.42(10) no
O4 C4 C5 O5 60.97(9) no
C3 C4 C5 O5 -56.59(9) no
O4 C4 C5 C6 -61.48(10) no
C3 C4 C5 C6 -179.05(8) no
O5 C5 C6 O6 71.04(10) no
C4 C5 C6 O6 -165.70(8) no

loop_
_cod_related_entry_id
_cod_related_entry_database
_cod_related_entry_code
1 ChemSpider 87703
